data_7040058
loop_
_publ_author_name
'Bouch\'e, Mathilde'
'Mordan, Michael'
'Kariuki, Benson M.'
'Coles, Simon J.'
'Christensen, Jeppe'
'Newman, Paul D.'

_publ_section_title
;
 Mono- and dimeric complexes of an asymmetric heterotopic P,CNHC,pyr
 ligand.
;
_journal_issue 34
_journal_name_full 'Dalton transactions (Cambridge, England : 2003)'
_journal_page_first 13347
_journal_page_last 13360
_journal_paper_doi 10.1039/c6dt02476a
_journal_volume 45
_journal_year 2016
_chemical_absolute_configuration ad
_chemical_formula_sum 'C70 H76 Au2 F12 N6 P4'
_chemical_formula_weight 1747.18
_chemical_name_systematic
;
 ?
;
_space_group_crystal_system tetragonal
_space_group_IT_number 96
_space_group_name_Hall 'P 4nw 2abw'
_space_group_name_H-M_alt 'P 43 21 2'
_symmetry_space_group_name_Hall 'P 4nw 2abw'
_symmetry_space_group_name_H-M 'P 43 21 2'
_atom_sites_solution_hydrogens geom
_audit_creation_method SHELXL-2013
_audit_update_record
;
2016-07-13 deposited with the CCDC.
2016-07-15 downloaded from the CCDC.
;
_cell_angle_alpha 90
_cell_angle_beta 90
_cell_angle_gamma 90
_cell_formula_units_Z 8
_cell_length_a 14.4471(2)
_cell_length_b 14.4471(2)
_cell_length_c 69.8751(12)
_cell_measurement_reflns_used 17722
_cell_measurement_temperature 150(2)
_cell_measurement_theta_max 72.6520
_cell_measurement_theta_min 3.9490
_cell_volume 14584.2(4)
_computing_cell_refinement
;
CrysAlisPro, Agilent Technologies,
Version 1.171.37.33 (release 27-03-2014 CrysAlis171 .NET)
(compiled Mar 27 2014,17:12:48)
;
_computing_data_collection
;
CrysAlisPro, Agilent Technologies,
Version 1.171.37.33 (release 27-03-2014 CrysAlis171 .NET)
(compiled Mar 27 2014,17:12:48)
;
_computing_data_reduction
;
CrysAlisPro, Agilent Technologies,
Version 1.171.37.33 (release 27-03-2014 CrysAlis171 .NET)
(compiled Mar 27 2014,17:12:48)
;
_computing_structure_refinement 'SHELXL-2013 (Sheldrick, 2013)'
_computing_structure_solution 'SHELXS-2013 (Sheldrick, 2013)'
_diffrn_ambient_temperature 150(2)
_diffrn_measured_fraction_theta_full 0.999
_diffrn_measured_fraction_theta_max 0.995
_diffrn_measurement_device_type 'SuperNova, Dual, Cu at zero, Atlas'
_diffrn_measurement_method '\w scans'
_diffrn_radiation_type CuK\a
_diffrn_radiation_wavelength 1.54184
_diffrn_reflns_av_R_equivalents 0.0393
_diffrn_reflns_av_unetI/netI 0.0356
_diffrn_reflns_Laue_measured_fraction_full 0.999
_diffrn_reflns_Laue_measured_fraction_max 0.995
_diffrn_reflns_limit_h_max 17
_diffrn_reflns_limit_h_min -17
_diffrn_reflns_limit_k_max 13
_diffrn_reflns_limit_k_min -16
_diffrn_reflns_limit_l_max 85
_diffrn_reflns_limit_l_min -86
_diffrn_reflns_number 54253
_diffrn_reflns_point_group_measured_fraction_full 0.999
_diffrn_reflns_point_group_measured_fraction_max 0.989
_diffrn_reflns_theta_full 67.684
_diffrn_reflns_theta_max 73.213
_diffrn_reflns_theta_min 3.310
_exptl_absorpt_coefficient_mu 8.923
_exptl_absorpt_correction_T_max 1.00000
_exptl_absorpt_correction_T_min 0.76697
_exptl_absorpt_correction_type multi-scan
_exptl_absorpt_process_details
;
CrysAlisPro, Agilent Technologies,
Version 1.171.37.33 (release 27-03-2014 CrysAlis171 .NET)
(compiled Mar 27 2014,17:12:48)
Empirical absorption correction using spherical harmonics,
 implemented in SCALE3 ABSPACK scaling algorithm.
Empirical absorption correction using spherical harmonics,
 implemented in SCALE3 ABSPACK scaling algorithm.
;
_exptl_crystal_colour colourless
_exptl_crystal_density_diffrn 1.591
_exptl_crystal_description block
_exptl_crystal_F_000 6912
_exptl_crystal_size_max 0.166
_exptl_crystal_size_mid 0.125
_exptl_crystal_size_min 0.081
_refine_diff_density_max 1.285
_refine_diff_density_min -1.904
_refine_diff_density_rms 0.143
_refine_ls_abs_structure_details
;
 Flack x determined using 4787 quotients [(I+)-(I-)]/[(I+)+(I-)]
 (Parsons and Flack (2004), Acta Cryst. A60, s61).
;
_refine_ls_abs_structure_Flack -0.008(5)
_refine_ls_extinction_method none
_refine_ls_goodness_of_fit_ref 1.098
_refine_ls_hydrogen_treatment constr
_refine_ls_matrix_type full
_refine_ls_number_parameters 979
_refine_ls_number_reflns 14470
_refine_ls_number_restraints 791
_refine_ls_restrained_S_all 1.096
_refine_ls_R_factor_all 0.0838
_refine_ls_R_factor_gt 0.0749
_refine_ls_shift/su_max 0.012
_refine_ls_shift/su_mean 0.000
_refine_ls_structure_factor_coef Fsqd
_refine_ls_weighting_details 'w=1/[\s^2^(Fo^2^)+(0.0794P)^2^+93.9068P] where P=(Fo^2^+2Fc^2^)/3'
_refine_ls_weighting_scheme calc
_refine_ls_wR_factor_gt 0.1874
_refine_ls_wR_factor_ref 0.1941
_reflns_Friedel_coverage 0.736
_reflns_Friedel_fraction_full 1.000
_reflns_Friedel_fraction_max 0.982
_reflns_number_gt 12719
_reflns_number_total 14470
_reflns_threshold_expression 'I > 2\s(I)'
_cod_data_source_file c6dt02476a2.cif
_cod_data_source_block cmpd7
_cod_depositor_comments 'Adding full bibliography for 7040057--7040062.cif.'
_cod_original_cell_volume 14584.2(5)
_cod_database_code 7040058
_shelx_space_group_comment
;
The symmetry employed for this shelxl refinement is uniquely defined
by the following loop, which should always be used as a source of
symmetry information in preference to the above space-group names.
They are only intended as comments.
;
_shelx_estimated_absorpt_t_min 0.319
_shelx_estimated_absorpt_t_max 0.532
_shelxl_version_number 2013-4

loop_
_space_group_symop_operation_xyz
'x, y, z'
'-x, -y, z+1/2'
'-y+1/2, x+1/2, z+3/4'
'y+1/2, -x+1/2, z+1/4'
'-x+1/2, y+1/2, -z+3/4'
'x+1/2, -y+1/2, -z+1/4'
'y, x, -z'
'-y, -x, -z+1/2'

loop_
_atom_site_label
_atom_site_type_symbol
_atom_site_fract_x
_atom_site_fract_y
_atom_site_fract_z
_atom_site_U_iso_or_equiv
_atom_site_adp_type
_atom_site_occupancy
_atom_site_site_symmetry_order
_atom_site_calc_flag
_atom_site_refinement_flags_posn
_atom_site_refinement_flags_adp
_atom_site_refinement_flags_occupancy
_atom_site_disorder_assembly
_atom_site_disorder_group
C1 C 0.0990(13) 0.5339(17) 0.9628(3) 0.078(6) Uani 1 1 d . . . . .
C2 C 0.0174(15) 0.5066(19) 0.9540(3) 0.086(6) Uani 1 1 d . . . . .
H2 H -0.0194 0.5533 0.9482 0.103 Uiso 1 1 calc R U . . .
C3 C -0.014(2) 0.419(2) 0.9529(4) 0.112(8) Uani 1 1 d . U . . .
H3 H -0.0730 0.4027 0.9482 0.134 Uiso 1 1 calc R U . . .
C4 C 0.051(2) 0.3522(19) 0.9597(4) 0.100(7) Uani 1 1 d . U . . .
H4 H 0.0362 0.2887 0.9582 0.120 Uiso 1 1 calc R U . . .
C5 C 0.131(2) 0.372(2) 0.9681(4) 0.111(8) Uani 1 1 d . U . . .
H5 H 0.1685 0.3236 0.9731 0.133 Uiso 1 1 calc R U . . .
C6 C 0.1623(18) 0.4666(16) 0.9698(3) 0.091(6) Uani 1 1 d . U . . .
H6 H 0.2207 0.4826 0.9751 0.110 Uiso 1 1 calc R U . . .
C7 C 0.1681(12) 0.6804(12) 0.9881(3) 0.060(4) Uani 1 1 d . . . . .
C8 C 0.2499(14) 0.6442(14) 0.9953(3) 0.079(5) Uani 1 1 d . . . . .
H8 H 0.2871 0.6061 0.9873 0.095 Uiso 1 1 calc R U . . .
C9 C 0.2785(16) 0.6619(17) 1.0136(3) 0.085(6) Uani 1 1 d . U . . .
H9 H 0.3338 0.6352 1.0185 0.103 Uiso 1 1 calc R U . . .
C10 C 0.2246(16) 0.7198(16) 1.0248(3) 0.082(6) Uani 1 1 d . . . . .
H10 H 0.2432 0.7343 1.0375 0.099 Uiso 1 1 calc R U . . .
C11 C 0.1437(17) 0.7564(16) 1.0174(3) 0.085(6) Uani 1 1 d . . . . .
H11 H 0.1065 0.7948 1.0254 0.102 Uiso 1 1 calc R U . . .
C12 C 0.1158(11) 0.7389(12) 0.9992(2) 0.061(4) Uani 1 1 d . . . . .
H12 H 0.0612 0.7666 0.9942 0.073 Uiso 1 1 calc R U . . .
C13 C 0.2336(12) 0.6658(15) 0.9488(3) 0.070(5) Uani 1 1 d . . . . .
C14 C 0.2852(11) 0.7531(16) 0.9478(3) 0.071(5) Uani 1 1 d . . . . .
C15 C 0.3618(12) 0.757(2) 0.9365(3) 0.092(7) Uani 1 1 d . . . . .
H15 H 0.3953 0.8132 0.9359 0.111 Uiso 1 1 calc R U . . .
C16 C 0.3933(17) 0.684(2) 0.9260(4) 0.112(9) Uani 1 1 d . . . . .
H16 H 0.4482 0.6885 0.9185 0.134 Uiso 1 1 calc R U . . .
C17 C 0.3434(15) 0.602(2) 0.9264(4) 0.114(10) Uani 1 1 d . . . . .
H17 H 0.3626 0.5523 0.9185 0.137 Uiso 1 1 calc R U . . .
C18 C 0.2649(13) 0.5909(17) 0.9381(3) 0.085(6) Uani 1 1 d . . . . .
H18 H 0.2339 0.5330 0.9387 0.102 Uiso 1 1 calc R U . . .
C19 C -0.1019(11) 0.8125(14) 0.9396(2) 0.061(4) Uani 1 1 d . . . . .
C20 C -0.2606(12) 0.8628(16) 0.9372(2) 0.074(5) Uani 1 1 d . . . . .
H20 H -0.3199 0.8563 0.9445 0.089 Uiso 1 1 calc R U . A 2
C21 C -0.2426(14) 0.9640(18) 0.9317(3) 0.094(7) Uani 1 1 d . . . . .
H21A H -0.2022 0.9949 0.9411 0.112 Uiso 1 1 calc R U . . .
H21B H -0.3013 0.9989 0.9306 0.112 Uiso 1 1 calc R U . . .
C22 C -0.1936(15) 0.956(2) 0.9119(3) 0.104(9) Uani 1 1 d . U . . .
H22A H -0.2333 0.9816 0.9017 0.125 Uiso 1 1 calc R U . . .
H22B H -0.1343 0.9900 0.9121 0.125 Uiso 1 1 calc R U . . .
C23 C -0.1766(14) 0.852(2) 0.9086(3) 0.096(9) Uani 1 1 d . U . . .
C24 C -0.2634(13) 0.807(2) 0.9182(3) 0.093(8) Uani 1 1 d . U . . .
C25 C -0.1611(14) 0.824(3) 0.8884(3) 0.117(11) Uani 1 1 d . U . . .
H25A H -0.0958 0.8330 0.8851 0.176 Uiso 1 1 calc R U . . .
H25B H -0.1997 0.8622 0.8800 0.176 Uiso 1 1 calc R U . . .
H25C H -0.1777 0.7588 0.8869 0.176 Uiso 1 1 calc R U . . .
C26 C -0.3540(13) 0.838(3) 0.9077(3) 0.133(13) Uani 1 1 d . U . . .
H26A H -0.3607 0.8032 0.8958 0.199 Uiso 1 1 calc R U . . .
H26B H -0.3505 0.9044 0.9048 0.199 Uiso 1 1 calc R U . . .
H26C H -0.4075 0.8261 0.9160 0.199 Uiso 1 1 calc R U . . .
C27 C -0.2624(15) 0.701(2) 0.9211(3) 0.096(8) Uani 1 1 d . . . . .
H27A H -0.2061 0.6837 0.9280 0.143 Uiso 1 1 calc R U . . .
H27B H -0.2637 0.6705 0.9086 0.143 Uiso 1 1 calc R U . . .
H27C H -0.3169 0.6830 0.9286 0.143 Uiso 1 1 calc R U . . .
C28 C -0.1978(12) 0.8009(14) 0.9687(2) 0.061(4) Uani 1 1 d . . . . .
H28 H -0.1360 0.7852 0.9742 0.073 Uiso 1 1 calc R U . B 2
C29 C -0.2538(10) 0.7190(13) 0.9706(2) 0.063(4) Uani 1 1 d D . . . .
C30 C -0.2195(18) 0.6274(17) 0.9707(3) 0.088(7) Uani 1 1 d . . . . .
H30 H -0.1543 0.6193 0.9701 0.106 Uiso 1 1 calc R U . . .
C31 C -0.272(2) 0.5510(18) 0.9715(5) 0.120(10) Uani 1 1 d . U . . .
H31 H -0.2445 0.4916 0.9727 0.145 Uiso 1 1 calc R U . . .
C32 C -0.370(3) 0.561(2) 0.9704(8) 0.19(2) Uani 1 1 d . . . . .
H32 H -0.4104 0.5101 0.9683 0.233 Uiso 1 1 calc R U . . .
C33 C -0.401(2) 0.653(2) 0.9729(7) 0.160(16) Uani 1 1 d . U . . .
H33 H -0.4642 0.6616 0.9759 0.192 Uiso 1 1 calc R U . . .
N5 N -0.3489(11) 0.7309(16) 0.9714(4) 0.108(6) Uani 1 1 d D U . . .
C34 C -0.2319(18) 0.8866(16) 0.9795(3) 0.085(7) Uani 1 1 d . . . . .
H34A H -0.2937 0.9036 0.9750 0.128 Uiso 1 1 calc R U . . .
H34B H -0.1891 0.9382 0.9773 0.128 Uiso 1 1 calc R U . . .
H34C H -0.2345 0.8728 0.9933 0.128 Uiso 1 1 calc R U . . .
C35 C -0.0028(12) 0.8408(17) 0.9120(2) 0.075(6) Uani 1 1 d . . . . .
H35A H 0.0381 0.8703 0.9216 0.090 Uiso 1 1 calc R U . C 2
H35B H -0.0095 0.8847 0.9012 0.090 Uiso 1 1 calc R U . C 2
C36 C 0.0442(11) 0.756(2) 0.9047(3) 0.083(7) Uani 1 1 d . . . . .
C37 C 0.1290(14) 0.764(3) 0.8948(3) 0.115(11) Uani 1 1 d . U . . .
C38 C 0.175(2) 0.686(3) 0.8891(5) 0.147(14) Uani 1 1 d . U . . .
H38 H 0.2339 0.6921 0.8832 0.176 Uiso 1 1 calc R U . . .
C39 C 0.1352(18) 0.596(3) 0.8918(6) 0.156(16) Uani 1 1 d . U . . .
H39 H 0.1663 0.5429 0.8870 0.188 Uiso 1 1 calc R U . . .
C40 C 0.0491(17) 0.586(3) 0.9017(4) 0.123(11) Uani 1 1 d . . . . .
H40 H 0.0215 0.5280 0.9044 0.148 Uiso 1 1 calc R U . . .
C41 C 0.0088(17) 0.672(2) 0.9071(3) 0.102(8) Uani 1 1 d . . . . .
H41 H -0.0501 0.6691 0.9131 0.122 Uiso 1 1 calc R U . . .
C42 C 0.1014(14) 0.9428(12) 0.8772(3) 0.110(11) Uani 1 1 d D . . . .
C43 C 0.0440(16) 0.903(2) 0.8626(3) 0.106(9) Uani 1 1 d . U . . .
H43 H 0.0506 0.8394 0.8597 0.127 Uiso 1 1 calc R U . . .
C44 C -0.019(2) 0.953(3) 0.8530(4) 0.121(12) Uani 1 1 d . U . . .
H44 H -0.0557 0.9265 0.8432 0.146 Uiso 1 1 calc R U . . .
C45 C -0.026(2) 1.042(4) 0.8577(5) 0.141(16) Uani 1 1 d . . . . .
H45 H -0.0711 1.0791 0.8513 0.169 Uiso 1 1 calc R U . . .
C46 C 0.026(2) 1.082(3) 0.8710(4) 0.124(11) Uani 1 1 d . . . . .
H46 H 0.0180 1.1463 0.8733 0.148 Uiso 1 1 calc R U . . .
C47 C 0.0879(8) 1.0364(8) 0.88117(15) 0.110(10) Uani 1 1 d D . . . .
H47 H 0.1224 1.0664 0.8909 0.132 Uiso 1 1 calc R U . . .
C48 C 0.2829(8) 0.8614(8) 0.87513(15) 0.094(4) Uani 0.65(2) 1 d R U P D 1
C49 C 0.2705(8) 0.8525(8) 0.85549(15) 0.099(5) Uani 0.65(2) 1 d R U P D 1
H49 H 0.2098 0.8518 0.8503 0.119 Uiso 0.65(2) 1 calc R U P D 1
C50 C 0.3469(8) 0.8445(8) 0.84351(15) 0.099(5) Uani 0.65(2) 1 d R U P D 1
H50 H 0.3384 0.8384 0.8301 0.119 Uiso 0.65(2) 1 calc R U P D 1
C51 C 0.4357(8) 0.8454(8) 0.85117(15) 0.096(5) Uani 0.65(2) 1 d R U P D 1
H51 H 0.4879 0.8399 0.8430 0.115 Uiso 0.65(2) 1 calc R U P D 1
C52 C 0.4481(8) 0.8544(8) 0.87081(15) 0.093(4) Uani 0.65(2) 1 d R U P D 1
H52 H 0.5087 0.8550 0.8760 0.112 Uiso 0.65(2) 1 calc R U P D 1
C53 C 0.3717(8) 0.8624(8) 0.88279(15) 0.091(4) Uani 0.65(2) 1 d R U P D 1
H53 H 0.3801 0.8685 0.8962 0.109 Uiso 0.65(2) 1 calc R U P D 1
C48A C 0.2829(8) 0.8614(8) 0.87513(15) 0.094(4) Uani 0.35(2) 1 d R U P D 2
C49A C 0.2793(8) 0.7862(8) 0.85984(15) 0.096(5) Uani 0.35(2) 1 d R U P D 2
H49A H 0.2271 0.7467 0.8585 0.115 Uiso 0.35(2) 1 calc R U P D 2
C50A C 0.3560(8) 0.7781(8) 0.84793(15) 0.097(5) Uani 0.35(2) 1 d R U P D 2
H50A H 0.3513 0.7446 0.8363 0.116 Uiso 0.35(2) 1 calc R U P D 2
C51A C 0.4394(8) 0.8190(8) 0.85309(15) 0.096(5) Uani 0.35(2) 1 d R U P D 2
H51A H 0.4918 0.8135 0.8449 0.115 Uiso 0.35(2) 1 calc R U P D 2
C52A C 0.4462(8) 0.8680(8) 0.87015(15) 0.094(5) Uani 0.35(2) 1 d R U P D 2
H52A H 0.5032 0.8960 0.8737 0.113 Uiso 0.35(2) 1 calc R U P D 2
C53A C 0.3695(8) 0.8761(8) 0.88206(15) 0.092(4) Uani 0.35(2) 1 d R U P D 2
H53A H 0.3778 0.8920 0.8951 0.111 Uiso 0.35(2) 1 calc R U P D 2
C54 C 0.2949(12) 0.9825(17) 0.9447(3) 0.074(5) Uani 1 1 d . . . D 2
C55 C 0.3831(15) 1.0858(18) 0.9653(3) 0.083(6) Uani 1 1 d . . . D 2
H55 H 0.4204 1.1439 0.9642 0.100 Uiso 1 1 calc R U . D 2
C56 C 0.3118(18) 1.0907(19) 0.9822(3) 0.096(7) Uani 1 1 d . . . D 2
H56A H 0.2504 1.1116 0.9776 0.116 Uiso 1 1 calc R U . D 2
H56B H 0.3335 1.1331 0.9923 0.116 Uiso 1 1 calc R U . D 2
C57 C 0.3075(17) 0.9868(19) 0.9897(3) 0.094(7) Uani 1 1 d . . . D 2
H57A H 0.3324 0.9818 1.0028 0.113 Uiso 1 1 calc R U . D 2
H57B H 0.2433 0.9629 0.9895 0.113 Uiso 1 1 calc R U . D 2
C58 C 0.3677(12) 0.9359(16) 0.9755(3) 0.072(5) Uani 1 1 d . . . D 2
C59 C 0.4421(13) 1.0037(16) 0.9690(3) 0.072(5) Uani 1 1 d . . . D 2
C60 C 0.4028(17) 0.8472(17) 0.9844(3) 0.088(6) Uani 1 1 d . . . D 2
H60A H 0.4401 0.8617 0.9957 0.133 Uiso 1 1 calc R U . D 2
H60B H 0.4409 0.8138 0.9751 0.133 Uiso 1 1 calc R U . D 2
H60C H 0.3501 0.8085 0.9881 0.133 Uiso 1 1 calc R U . D 2
C61 C 0.5051(15) 1.0290(18) 0.9865(3) 0.090(7) Uani 1 1 d . . . D 2
H61A H 0.5396 1.0858 0.9836 0.134 Uiso 1 1 calc R U . D 2
H61B H 0.5487 0.9783 0.9889 0.134 Uiso 1 1 calc R U . D 2
H61C H 0.4665 1.0386 0.9978 0.134 Uiso 1 1 calc R U . D 2
C62 C 0.5043(13) 0.9721(17) 0.9529(3) 0.079(6) Uani 1 1 d . . . D 2
H62A H 0.4668 0.9587 0.9416 0.118 Uiso 1 1 calc R U . D 2
H62B H 0.5375 0.9161 0.9569 0.118 Uiso 1 1 calc R U . D 2
H62C H 0.5490 1.0210 0.9499 0.118 Uiso 1 1 calc R U . D 2
C63 C 0.3247(9) 1.1395(9) 0.93247(16) 0.106(9) Uani 1 1 d . . . D 2
H63 H 0.2801 1.1182 0.9224 0.127 Uiso 1 1 calc R U . D 2
C64 C 0.4112(9) 1.1502(9) 0.92332(16) 0.097(7) Uani 1 1 d R . . D 2
C65 C 0.4781(9) 1.2133(9) 0.92912(16) 0.122(10) Uani 1 1 d R . . D 2
H65 H 0.4654 1.2550 0.9393 0.147 Uiso 1 1 calc R U . D 2
C66 C 0.5636(9) 1.2155(9) 0.92002(16) 0.137(11) Uani 1 1 d R U . D 2
H66 H 0.6094 1.2587 0.9240 0.164 Uiso 1 1 calc R U . D 2
C67 C 0.5822(9) 1.1545(9) 0.90512(16) 0.125(10) Uani 1 1 d R U . D 2
H67 H 0.6407 1.1560 0.8989 0.150 Uiso 1 1 calc R U . D 2
C68 C 0.5153(9) 1.0914(9) 0.89932(16) 0.146(12) Uani 1 1 d R U . D 2
H68 H 0.5280 1.0497 0.8891 0.175 Uiso 1 1 calc R U . D 2
N6 N 0.4298(9) 1.0892(9) 0.90842(16) 0.119(7) Uani 1 1 d R U . D 2
C69 C 0.285(3) 1.234(3) 0.9408(5) 0.157(15) Uani 1 1 d . . . D 2
H69A H 0.3173 1.2497 0.9527 0.236 Uiso 1 1 calc R U . D 2
H69B H 0.2184 1.2267 0.9435 0.236 Uiso 1 1 calc R U . D 2
H69C H 0.2934 1.2836 0.9315 0.236 Uiso 1 1 calc R U . D 2
C70 C 0.2480(12) 0.8358(13) 0.9584(3) 0.067(4) Uani 1 1 d . . . D 2
H70A H 0.1870 0.8522 0.9529 0.080 Uiso 1 1 calc R U . D 2
H70B H 0.2378 0.8180 0.9719 0.080 Uiso 1 1 calc R U . D 2
N1 N -0.1808(9) 0.8262(11) 0.94843(17) 0.056(3) Uani 1 1 d . . . E 2
N2 N -0.0952(8) 0.8272(14) 0.92081(18) 0.077(5) Uani 1 1 d . . . F 2
N3 N 0.3288(12) 1.0657(13) 0.9470(2) 0.080(5) Uani 1 1 d . . . D 2
N4 N 0.3079(9) 0.9187(11) 0.9579(2) 0.063(4) Uani 1 1 d . . . D 2
P1 P 0.1315(3) 0.6563(4) 0.96367(6) 0.0612(11) Uani 1 1 d . . . G 2
P2 P 0.1832(4) 0.8780(6) 0.89097(8) 0.098(2) Uani 1 1 d . . . D 2
Au1 Au 0.01105(4) 0.74552(6) 0.95275(2) 0.0602(2) Uani 1 1 d . . . G 2
Au2 Au 0.23285(6) 0.94054(8) 0.91913(2) 0.0859(3) Uani 1 1 d . . . D 2
P3 P -0.2131(6) 1.4193(8) 0.91366(15) 0.115(3) Uani 0.703(10) 1 d D U P H 1
F1 F -0.2825(11) 1.3520(13) 0.9043(2) 0.112(6) Uani 0.703(10) 1 d D U P H 1
F2 F -0.2313(17) 1.4929(14) 0.8972(3) 0.172(9) Uani 0.703(10) 1 d D U P H 1
F3 F -0.1483(12) 1.4929(13) 0.9231(3) 0.139(7) Uani 0.703(10) 1 d D U P H 1
F4 F -0.2011(17) 1.3539(15) 0.9306(3) 0.176(9) Uani 0.703(10) 1 d D U P H 1
F5 F -0.1335(12) 1.3807(16) 0.9022(3) 0.172(8) Uani 0.703(10) 1 d D U P H 1
F6 F -0.2966(13) 1.4665(17) 0.9246(3) 0.186(10) Uani 0.703(10) 1 d D U P H 1
P3A P -0.173(2) 1.227(2) 0.9093(4) 0.153(8) Uani 0.297(10) 1 d D U P H 2
F1A F -0.130(3) 1.276(4) 0.8918(5) 0.169(12) Uani 0.297(10) 1 d D U P H 2
F2A F -0.083(3) 1.167(3) 0.9117(7) 0.173(15) Uani 0.297(10) 1 d D U P H 2
F3A F -0.219(3) 1.172(3) 0.9256(5) 0.161(15) Uani 0.297(10) 1 d D U P H 2
F4A F -0.263(2) 1.287(3) 0.9070(7) 0.127(11) Uani 0.297(10) 1 d D U P H 2
F5A F -0.133(3) 1.300(3) 0.9230(6) 0.147(10) Uani 0.297(10) 1 d D U P H 2
F6A F -0.210(3) 1.159(4) 0.8941(6) 0.152(15) Uani 0.297(10) 1 d D U P H 2
P4 P 0.4151(14) 0.3939(14) 0.9840(3) 0.182(7) Uani 0.533(10) 1 d D U P I 2
F7 F 0.338(2) 0.379(2) 0.9687(4) 0.207(13) Uani 0.533(10) 1 d D U P I 2
F8 F 0.412(2) 0.4999(15) 0.9796(4) 0.184(9) Uani 0.533(10) 1 d D U P I 2
F9 F 0.489(2) 0.382(2) 0.9675(4) 0.174(12) Uani 0.533(10) 1 d D U P I 2
F10 F 0.421(2) 0.2884(14) 0.9875(4) 0.182(9) Uani 0.533(10) 1 d D U P I 2
F11 F 0.342(2) 0.406(2) 0.9996(4) 0.189(10) Uani 0.533(10) 1 d D U P I 2
F12 F 0.4944(19) 0.410(2) 0.9986(4) 0.172(9) Uani 0.533(10) 1 d D U P I 2
P5 P 0.0221(10) 1.0241(10) 0.9864(2) 0.106(4) Uani 0.468(10) 1 d D U P J 2
F13 F 0.0976(15) 0.9903(18) 0.9720(3) 0.128(10) Uani 0.468(10) 1 d D U P J 2
F14 F -0.0078(18) 0.9239(13) 0.9905(4) 0.122(7) Uani 0.468(10) 1 d D U P J 2
F15 F 0.0956(15) 1.020(2) 1.0028(3) 0.126(7) Uani 0.468(10) 1 d D U P J 2
F16 F 0.0501(18) 1.1256(13) 0.9823(4) 0.129(7) Uani 0.468(10) 1 d D U P J 2
F17 F -0.0475(16) 1.028(2) 0.9690(4) 0.141(10) Uani 0.468(10) 1 d D U P J 2
F18 F -0.0512(15) 1.0600(17) 1.0013(4) 0.101(6) Uani 0.468(10) 1 d D U P J 2

loop_
_atom_site_aniso_label
_atom_site_aniso_U_11
_atom_site_aniso_U_22
_atom_site_aniso_U_33
_atom_site_aniso_U_23
_atom_site_aniso_U_13
_atom_site_aniso_U_12
C1 0.053(10) 0.100(16) 0.079(12) -0.019(11) 0.010(9) -0.004(10)
C2 0.077(13) 0.111(17) 0.070(11) -0.026(12) 0.010(10) -0.015(13)
C3 0.115(13) 0.113(13) 0.107(12) -0.020(11) -0.002(11) -0.017(11)
C4 0.111(12) 0.093(11) 0.096(11) -0.018(10) 0.015(10) -0.013(10)
C5 0.118(13) 0.106(13) 0.108(12) 0.003(11) 0.018(11) 0.013(11)
C6 0.094(11) 0.083(11) 0.097(11) -0.005(9) 0.018(9) -0.009(9)
C7 0.052(9) 0.054(9) 0.076(10) 0.003(8) -0.004(8) 0.014(7)
C8 0.064(12) 0.078(12) 0.095(13) -0.005(10) -0.015(11) 0.018(10)
C9 0.078(10) 0.094(11) 0.085(10) 0.007(9) -0.024(9) 0.007(9)
C10 0.086(14) 0.087(14) 0.074(11) 0.019(11) -0.025(11) -0.012(11)
C11 0.109(16) 0.076(14) 0.069(11) -0.003(10) -0.002(11) 0.009(13)
C12 0.054(9) 0.055(9) 0.072(10) -0.002(8) -0.002(7) 0.007(8)
C13 0.038(8) 0.100(14) 0.073(11) -0.020(10) 0.005(8) 0.008(9)
C14 0.044(8) 0.093(14) 0.074(10) -0.010(11) 0.000(7) -0.004(9)
C15 0.042(9) 0.13(2) 0.102(15) -0.038(15) 0.021(9) -0.026(12)
C16 0.068(14) 0.16(3) 0.106(18) -0.010(18) 0.022(13) -0.017(16)
C17 0.058(12) 0.15(2) 0.14(2) -0.064(19) 0.046(14) -0.012(14)
C18 0.043(9) 0.101(15) 0.111(15) -0.028(12) 0.018(10) -0.001(10)
C19 0.038(8) 0.095(13) 0.050(8) 0.002(8) -0.003(6) -0.010(8)
C20 0.039(8) 0.127(17) 0.057(9) 0.021(10) 0.004(7) -0.006(10)
C21 0.060(11) 0.15(2) 0.073(11) 0.032(12) 0.012(9) 0.030(13)
C22 0.057(12) 0.18(3) 0.079(13) 0.037(16) -0.007(10) 0.020(15)
C23 0.050(11) 0.19(3) 0.043(9) 0.009(13) 0.003(8) -0.014(14)
C24 0.034(8) 0.19(3) 0.053(9) 0.000(13) 0.003(8) 0.001(13)
C25 0.045(10) 0.26(4) 0.049(10) 0.002(15) 0.004(8) 0.014(16)
C26 0.031(9) 0.29(4) 0.080(14) 0.04(2) -0.002(9) 0.016(16)
C27 0.048(10) 0.16(3) 0.078(13) -0.021(14) -0.007(10) -0.016(14)
C28 0.044(8) 0.089(12) 0.050(8) 0.007(8) 0.005(7) 0.008(8)
C29 0.051(9) 0.075(11) 0.065(9) 0.003(8) 0.021(8) 0.007(8)
C30 0.085(16) 0.094(16) 0.085(14) -0.009(12) 0.009(12) 0.022(13)
C31 0.11(2) 0.068(14) 0.18(3) 0.014(16) -0.02(2) -0.008(14)
C32 0.12(3) 0.09(2) 0.37(7) 0.11(3) 0.06(4) 0.03(2)
C33 0.073(17) 0.077(18) 0.33(5) 0.00(2) 0.03(2) -0.005(13)
N5 0.089(10) 0.094(11) 0.141(12) 0.013(10) 0.025(9) 0.005(9)
C34 0.097(16) 0.100(15) 0.059(10) 0.024(10) 0.020(10) 0.033(13)
C35 0.035(8) 0.139(19) 0.051(8) -0.002(10) 0.008(7) -0.004(10)
C36 0.038(8) 0.15(2) 0.060(9) -0.007(12) 0.005(7) -0.014(12)
C37 0.045(10) 0.20(3) 0.097(15) -0.074(19) 0.008(10) -0.014(15)
C38 0.075(18) 0.20(4) 0.17(3) -0.07(3) 0.023(19) -0.02(2)
C39 0.052(13) 0.20(4) 0.22(4) -0.11(3) -0.016(18) 0.012(18)
C40 0.061(13) 0.18(3) 0.13(2) -0.07(2) 0.007(14) -0.014(17)
C41 0.060(13) 0.17(3) 0.075(13) -0.027(15) 0.014(11) -0.009(16)
C42 0.051(11) 0.22(3) 0.056(11) 0.001(16) 0.010(9) -0.050(17)
C43 0.060(12) 0.19(3) 0.067(12) -0.015(16) 0.014(10) -0.027(16)
C44 0.080(17) 0.22(4) 0.066(14) 0.03(2) 0.001(12) -0.04(2)
C45 0.077(18) 0.24(5) 0.10(2) 0.05(3) -0.020(16) -0.05(3)
C46 0.13(3) 0.15(3) 0.087(17) 0.002(18) 0.003(17) -0.06(2)
C47 0.102(19) 0.17(3) 0.063(13) -0.002(16) 0.003(13) -0.03(2)
C48 0.087(5) 0.106(6) 0.090(5) -0.011(5) 0.011(5) -0.007(5)
C49 0.090(7) 0.110(7) 0.096(7) -0.011(6) 0.009(6) -0.009(6)
C50 0.090(7) 0.110(7) 0.097(7) -0.009(6) 0.009(6) -0.007(6)
C51 0.086(7) 0.106(7) 0.095(7) -0.008(6) 0.013(6) -0.009(6)
C52 0.082(7) 0.105(7) 0.092(7) -0.002(6) 0.010(6) -0.004(6)
C53 0.083(7) 0.105(7) 0.086(7) -0.002(6) 0.011(6) -0.002(6)
C48A 0.087(5) 0.106(6) 0.090(5) -0.011(5) 0.011(5) -0.007(5)
C49A 0.087(7) 0.106(7) 0.094(7) -0.007(7) 0.008(6) -0.007(7)
C50A 0.088(7) 0.106(8) 0.095(7) -0.007(7) 0.010(6) -0.006(7)
C51A 0.087(7) 0.106(7) 0.095(7) -0.006(7) 0.011(6) -0.006(7)
C52A 0.085(7) 0.106(7) 0.092(7) -0.004(6) 0.009(6) -0.004(6)
C53A 0.085(7) 0.105(7) 0.088(7) -0.004(6) 0.010(6) -0.003(6)
C54 0.043(9) 0.115(17) 0.064(10) -0.001(10) -0.014(7) -0.014(9)
C55 0.069(12) 0.106(17) 0.075(12) 0.000(12) -0.015(10) -0.008(11)
C56 0.094(16) 0.12(2) 0.080(14) -0.027(13) -0.002(12) 0.022(14)
C57 0.086(15) 0.12(2) 0.080(13) -0.007(13) -0.001(11) 0.018(14)
C58 0.051(9) 0.102(15) 0.063(10) -0.013(10) -0.006(8) -0.001(10)
C59 0.049(9) 0.098(14) 0.070(10) 0.003(10) -0.016(8) -0.006(10)
C60 0.081(15) 0.089(16) 0.096(15) 0.001(13) -0.013(12) 0.006(12)
C61 0.059(11) 0.118(19) 0.092(14) 0.007(13) -0.024(11) -0.008(12)
C62 0.053(10) 0.116(17) 0.067(10) -0.001(11) -0.006(9) -0.020(10)
C63 0.077(15) 0.16(3) 0.083(15) 0.009(16) -0.006(12) 0.007(16)
C64 0.069(13) 0.13(2) 0.087(15) 0.026(15) -0.017(11) -0.004(13)
C65 0.15(3) 0.13(2) 0.090(15) 0.031(15) -0.013(17) -0.05(2)
C66 0.134(15) 0.141(15) 0.136(15) 0.017(12) -0.015(12) -0.014(12)
C67 0.121(14) 0.132(14) 0.124(14) 0.018(11) -0.005(11) -0.004(11)
C68 0.146(17) 0.153(17) 0.139(16) 0.000(12) 0.001(12) 0.006(12)
N6 0.114(12) 0.133(13) 0.109(11) 0.009(10) 0.003(10) 0.002(10)
C69 0.17(3) 0.18(4) 0.12(2) 0.03(2) -0.01(2) 0.07(3)
C70 0.050(10) 0.082(12) 0.069(10) -0.008(8) 0.007(8) 0.016(9)
N1 0.044(7) 0.079(9) 0.043(6) 0.003(6) 0.007(5) 0.014(6)
N2 0.029(6) 0.161(17) 0.040(6) 0.012(8) 0.004(5) -0.013(8)
N3 0.073(10) 0.099(13) 0.067(9) 0.016(9) -0.026(8) -0.004(9)
N4 0.040(7) 0.087(11) 0.063(8) -0.016(7) -0.004(6) -0.009(7)
P1 0.038(2) 0.085(3) 0.061(2) -0.007(2) 0.0000(17) 0.0032(19)
P2 0.049(3) 0.177(7) 0.067(3) -0.030(4) 0.016(2) -0.028(3)
Au1 0.0390(3) 0.0954(5) 0.0462(3) -0.0015(3) -0.0013(2) -0.0015(3)
Au2 0.0488(4) 0.1440(9) 0.0649(4) -0.0108(5) -0.0013(3) -0.0134(5)
P3 0.074(5) 0.152(7) 0.119(6) 0.009(6) -0.017(4) -0.029(5)
F1 0.089(11) 0.151(14) 0.096(10) 0.004(11) -0.016(9) -0.022(11)
F2 0.171(16) 0.161(16) 0.184(16) 0.013(14) -0.041(15) 0.011(14)
F3 0.083(11) 0.154(15) 0.181(15) 0.014(13) -0.043(11) -0.036(11)
F4 0.176(15) 0.182(15) 0.170(14) 0.025(14) -0.052(13) -0.050(14)
F5 0.121(13) 0.194(14) 0.203(14) -0.013(13) 0.019(12) -0.010(12)
F6 0.156(16) 0.205(18) 0.197(17) -0.046(16) 0.000(15) -0.008(15)
P3A 0.146(11) 0.164(12) 0.149(11) -0.004(9) 0.002(9) -0.011(9)
F1A 0.151(18) 0.187(18) 0.169(18) -0.005(16) 0.011(16) -0.006(16)
F2A 0.17(2) 0.18(2) 0.17(2) -0.003(19) -0.006(19) 0.001(19)
F3A 0.16(2) 0.17(2) 0.15(2) 0.008(19) 0.004(19) -0.004(19)
F4A 0.116(17) 0.150(18) 0.116(16) 0.001(16) -0.003(15) -0.005(16)
F5A 0.129(15) 0.165(16) 0.147(15) -0.019(14) -0.004(14) -0.026(14)
F6A 0.15(2) 0.16(2) 0.14(2) -0.016(18) -0.005(18) -0.008(19)
P4 0.176(9) 0.168(9) 0.200(9) 0.009(7) -0.004(7) 0.004(7)
F7 0.18(2) 0.21(2) 0.23(2) 0.005(18) -0.022(18) 0.027(18)
F8 0.180(13) 0.171(12) 0.200(13) 0.011(10) -0.003(10) 0.007(10)
F9 0.164(19) 0.166(19) 0.190(19) -0.009(17) 0.007(17) 0.019(17)
F10 0.179(13) 0.170(12) 0.198(13) 0.009(10) -0.002(10) 0.005(10)
F11 0.191(13) 0.181(13) 0.195(13) 0.009(10) 0.005(10) -0.003(10)
F12 0.166(12) 0.165(12) 0.184(12) 0.006(10) -0.005(10) 0.008(10)
P5 0.094(6) 0.102(7) 0.122(7) -0.009(6) 0.007(5) 0.002(6)
F13 0.092(15) 0.128(17) 0.163(18) -0.019(16) 0.003(15) 0.024(14)
F14 0.120(11) 0.111(11) 0.137(11) 0.007(9) 0.005(9) 0.002(9)
F15 0.108(11) 0.142(11) 0.126(11) -0.010(10) 0.004(9) 0.000(9)
F16 0.126(11) 0.119(11) 0.143(11) -0.004(9) 0.017(9) -0.002(9)
F17 0.112(17) 0.159(18) 0.152(18) 0.025(16) -0.004(15) 0.003(16)
F18 0.084(10) 0.102(10) 0.117(10) 0.006(9) 0.006(9) 0.010(9)

loop_
_atom_type_symbol
_atom_type_description
_atom_type_scat_dispersion_real
_atom_type_scat_dispersion_imag
_atom_type_scat_source
C C 0.0181 0.0091 'International Tables Vol C Tables 4.2.6.8 and 6.1.1.4'
H H 0.0000 0.0000 'International Tables Vol C Tables 4.2.6.8 and 6.1.1.4'
N N 0.0311 0.0180 'International Tables Vol C Tables 4.2.6.8 and 6.1.1.4'
F F 0.0727 0.0534 'International Tables Vol C Tables 4.2.6.8 and 6.1.1.4'
P P 0.2955 0.4335 'International Tables Vol C Tables 4.2.6.8 and 6.1.1.4'
Au Au -4.4197 7.2980 'International Tables Vol C Tables 4.2.6.8 and 6.1.1.4'

loop_
_geom_angle_atom_site_label_1
_geom_angle_atom_site_label_2
_geom_angle_atom_site_label_3
_geom_angle
_geom_angle_site_symmetry_1
_geom_angle_site_symmetry_3
C2 C1 C6 120(2) . .
C2 C1 P1 120(2) . .
C6 C1 P1 119.0(16) . .
C3 C2 C1 125(3) . .
C3 C2 H2 117.5 . .
C1 C2 H2 117.5 . .
C2 C3 C4 114(3) . .
C2 C3 H3 123.2 . .
C4 C3 H3 123.2 . .
C5 C4 C3 125(3) . .
C5 C4 H4 117.5 . .
C3 C4 H4 117.5 . .
C4 C5 C6 121(3) . .
C4 C5 H5 119.6 . .
C6 C5 H5 119.6 . .
C1 C6 C5 115(3) . .
C1 C6 H6 122.6 . .
C5 C6 H6 122.6 . .
C12 C7 C8 119.9(18) . .
C12 C7 P1 119.2(13) . .
C8 C7 P1 120.9(15) . .
C9 C8 C7 122(2) . .
C9 C8 H8 119.2 . .
C7 C8 H8 119.2 . .
C8 C9 C10 118(2) . .
C8 C9 H9 120.9 . .
C10 C9 H9 120.9 . .
C11 C10 C9 120(2) . .
C11 C10 H10 120.1 . .
C9 C10 H10 120.1 . .
C12 C11 C10 122(2) . .
C12 C11 H11 119.1 . .
C10 C11 H11 119.1 . .
C11 C12 C7 118.7(18) . .
C11 C12 H12 120.6 . .
C7 C12 H12 120.6 . .
C18 C13 C14 118.5(17) . .
C18 C13 P1 120.9(17) . .
C14 C13 P1 120.6(14) . .
C15 C14 C13 118(2) . .
C15 C14 C70 123(2) . .
C13 C14 C70 118.4(15) . .
C14 C15 C16 124(2) . .
C14 C15 H15 118.2 . .
C16 C15 H15 118.2 . .
C15 C16 C17 118(2) . .
C15 C16 H16 120.9 . .
C17 C16 H16 120.9 . .
C16 C17 C18 122(2) . .
C16 C17 H17 118.8 . .
C18 C17 H17 118.8 . .
C13 C18 C17 119(2) . .
C13 C18 H18 120.6 . .
C17 C18 H18 120.6 . .
N1 C19 N2 120.1(15) . .
N1 C19 Au1 122.5(12) . .
N2 C19 Au1 116.5(12) . .
N1 C20 C21 109.8(16) . .
N1 C20 C24 106.6(17) . .
C21 C20 C24 106.4(17) . .
N1 C20 H20 111.3 . .
C21 C20 H20 111.3 . .
C24 C20 H20 111.3 . .
C20 C21 C22 103(2) . .
C20 C21 H21A 111.1 . .
C22 C21 H21A 111.1 . .
C20 C21 H21B 111.1 . .
C22 C21 H21B 111.1 . .
H21A C21 H21B 109.1 . .
C23 C22 C21 106(2) . .
C23 C22 H22A 110.4 . .
C21 C22 H22A 110.4 . .
C23 C22 H22B 110.4 . .
C21 C22 H22B 110.4 . .
H22A C22 H22B 108.6 . .
C25 C23 N2 111.0(19) . .
C25 C23 C22 116(2) . .
N2 C23 C22 105.8(19) . .
C25 C23 C24 115(2) . .
N2 C23 C24 106.5(17) . .
C22 C23 C24 102(2) . .
C27 C24 C20 113.6(19) . .
C27 C24 C26 111(2) . .
C20 C24 C26 106(2) . .
C27 C24 C23 118(2) . .
C20 C24 C23 97.4(19) . .
C26 C24 C23 110(2) . .
C23 C25 H25A 109.5 . .
C23 C25 H25B 109.5 . .
H25A C25 H25B 109.5 . .
C23 C25 H25C 109.5 . .
H25A C25 H25C 109.5 . .
H25B C25 H25C 109.5 . .
C24 C26 H26A 109.5 . .
C24 C26 H26B 109.5 . .
H26A C26 H26B 109.5 . .
C24 C26 H26C 109.5 . .
H26A C26 H26C 109.5 . .
H26B C26 H26C 109.5 . .
C24 C27 H27A 109.5 . .
C24 C27 H27B 109.5 . .
H27A C27 H27B 109.5 . .
C24 C27 H27C 109.5 . .
H27A C27 H27C 109.5 . .
H27B C27 H27C 109.5 . .
C29 C28 N1 112.6(15) . .
C29 C28 C34 115.9(16) . .
N1 C28 C34 109.1(15) . .
C29 C28 H28 106.1 . .
N1 C28 H28 106.1 . .
C34 C28 H28 106.1 . .
N5 C29 C30 118(2) . .
N5 C29 C28 117.3(17) . .
C30 C29 C28 125.0(17) . .
C31 C30 C29 125(2) . .
C31 C30 H30 117.5 . .
C29 C30 H30 117.5 . .
C30 C31 C32 119(3) . .
C30 C31 H31 120.7 . .
C32 C31 H31 120.7 . .
C31 C32 C33 114(3) . .
C31 C32 H32 123.2 . .
C33 C32 H32 123.2 . .
N5 C33 C32 127(3) . .
N5 C33 H33 116.7 . .
C32 C33 H33 116.7 . .
C33 N5 C29 117(2) . .
C28 C34 H34A 109.5 . .
C28 C34 H34B 109.5 . .
H34A C34 H34B 109.5 . .
C28 C34 H34C 109.5 . .
H34A C34 H34C 109.5 . .
H34B C34 H34C 109.5 . .
N2 C35 C36 116.2(19) . .
N2 C35 H35A 108.2 . .
C36 C35 H35A 108.2 . .
N2 C35 H35B 108.2 . .
C36 C35 H35B 108.2 . .
H35A C35 H35B 107.4 . .
C41 C36 C37 118(3) . .
C41 C36 C35 122.3(18) . .
C37 C36 C35 119(2) . .
C38 C37 C36 120(3) . .
C38 C37 P2 119(2) . .
C36 C37 P2 121(2) . .
C37 C38 C39 121(3) . .
C37 C38 H38 119.5 . .
C39 C38 H38 119.5 . .
C40 C39 C38 120(3) . .
C40 C39 H39 120.0 . .
C38 C39 H39 120.0 . .
C41 C40 C39 113(3) . .
C41 C40 H40 123.3 . .
C39 C40 H40 123.3 . .
C36 C41 C40 127(2) . .
C36 C41 H41 116.4 . .
C40 C41 H41 116.4 . .
C47 C42 C43 117(2) . .
C47 C42 P2 119.4(14) . .
C43 C42 P2 123.8(18) . .
C44 C43 C42 122(3) . .
C44 C43 H43 118.9 . .
C42 C43 H43 118.9 . .
C45 C44 C43 117(3) . .
C45 C44 H44 121.6 . .
C43 C44 H44 121.6 . .
C46 C45 C44 123(4) . .
C46 C45 H45 118.5 . .
C44 C45 H45 118.5 . .
C47 C46 C45 123(4) . .
C47 C46 H46 118.4 . .
C45 C46 H46 118.4 . .
C46 C47 C42 118.1(19) . .
C46 C47 H47 121.0 . .
C42 C47 H47 121.0 . .
C53 C48 C49 120.0 . .
C50 C49 C48 120.0 . .
C50 C49 H49 120.0 . .
C48 C49 H49 120.0 . .
C49 C50 C51 120.0 . .
C49 C50 H50 120.0 . .
C51 C50 H50 120.0 . .
C52 C51 C50 120.0 . .
C52 C51 H51 120.0 . .
C50 C51 H51 120.0 . .
C53 C52 C51 120.0 . .
C53 C52 H52 120.0 . .
C51 C52 H52 120.0 . .
C52 C53 C48 120.0 . .
C52 C53 H53 120.0 . .
C48 C53 H53 120.0 . .
C50A C49A H49A 121.6 . .
C49A C50A C51A 120.0 . .
C49A C50A H50A 120.0 . .
C51A C50A H50A 120.0 . .
C52A C51A C50A 120.0 . .
C52A C51A H51A 120.0 . .
C50A C51A H51A 120.0 . .
C53A C52A C51A 120.0 . .
C53A C52A H52A 120.0 . .
C51A C52A H52A 120.0 . .
C52A C53A H53A 119.7 . .
N3 C54 N4 120.2(16) . .
N3 C54 Au2 122.2(14) . .
N4 C54 Au2 117.2(15) . .
C59 C55 N3 106.9(18) . .
C59 C55 C56 106.4(19) . .
N3 C55 C56 107.4(17) . .
C59 C55 H55 111.9 . .
N3 C55 H55 111.9 . .
C56 C55 H55 111.9 . .
C55 C56 C57 103.4(19) . .
C55 C56 H56A 111.1 . .
C57 C56 H56A 111.1 . .
C55 C56 H56B 111.1 . .
C57 C56 H56B 111.1 . .
H56A C56 H56B 109.1 . .
C58 C57 C56 102.8(19) . .
C58 C57 H57A 111.2 . .
C56 C57 H57A 111.2 . .
C58 C57 H57B 111.2 . .
C56 C57 H57B 111.2 . .
H57A C57 H57B 109.1 . .
C57 C58 C60 109.9(18) . .
C57 C58 C59 107(2) . .
C60 C58 C59 115.6(17) . .
C57 C58 N4 106.3(16) . .
C60 C58 N4 112.5(18) . .
C59 C58 N4 105.3(15) . .
C55 C59 C62 117.0(18) . .
C55 C59 C58 99.3(16) . .
C62 C59 C58 116.5(19) . .
C55 C59 C61 106.6(19) . .
C62 C59 C61 107.7(16) . .
C58 C59 C61 109.1(17) . .
C58 C60 H60A 109.5 . .
C58 C60 H60B 109.5 . .
H60A C60 H60B 109.5 . .
C58 C60 H60C 109.5 . .
H60A C60 H60C 109.5 . .
H60B C60 H60C 109.5 . .
C59 C61 H61A 109.5 . .
C59 C61 H61B 109.5 . .
H61A C61 H61B 109.5 . .
C59 C61 H61C 109.5 . .
H61A C61 H61C 109.5 . .
H61B C61 H61C 109.5 . .
C59 C62 H62A 109.5 . .
C59 C62 H62B 109.5 . .
H62A C62 H62B 109.5 . .
C59 C62 H62C 109.5 . .
H62A C62 H62C 109.5 . .
H62B C62 H62C 109.5 . .
C64 C63 N3 110.9(9) . .
C64 C63 C69 113.2(17) . .
N3 C63 C69 112.3(16) . .
C64 C63 H63 106.7 . .
N3 C63 H63 106.7 . .
C69 C63 H63 106.7 . .
C65 C64 N6 120.0 . .
C65 C64 C63 123.7 . .
N6 C64 C63 116.2 . .
C64 C65 C66 120.0 . .
C64 C65 H65 120.0 . .
C66 C65 H65 120.0 . .
C65 C66 C67 120.0 . .
C65 C66 H66 120.0 . .
C67 C66 H66 120.0 . .
C68 C67 C66 120.0 . .
C68 C67 H67 120.0 . .
C66 C67 H67 120.0 . .
C67 C68 N6 120.0 . .
C67 C68 H68 120.0 . .
N6 C68 H68 120.0 . .
C68 N6 C64 120.0 . .
C63 C69 H69A 109.5 . .
C63 C69 H69B 109.5 . .
H69A C69 H69B 109.5 . .
C63 C69 H69C 109.5 . .
H69A C69 H69C 109.5 . .
H69B C69 H69C 109.5 . .
N4 C70 C14 115.0(15) . .
N4 C70 H70A 108.5 . .
C14 C70 H70A 108.5 . .
N4 C70 H70B 108.5 . .
C14 C70 H70B 108.5 . .
H70A C70 H70B 107.5 . .
C19 N1 C28 123.8(14) . .
C19 N1 C20 118.6(13) . .
C28 N1 C20 117.4(12) . .
C19 N2 C35 119.7(13) . .
C19 N2 C23 123.0(13) . .
C35 N2 C23 115.9(13) . .
C54 N3 C63 124.3(15) . .
C54 N3 C55 118.1(17) . .
C63 N3 C55 117.4(17) . .
C54 N4 C70 119.9(15) . .
C54 N4 C58 122.1(17) . .
C70 N4 C58 116.5(16) . .
C13 P1 C7 106.7(9) . .
C13 P1 C1 105.3(9) . .
C7 P1 C1 106.9(9) . .
C13 P1 Au1 112.6(7) . .
C7 P1 Au1 115.1(5) . .
C1 P1 Au1 109.7(7) . .
C42 P2 C37 105.4(11) . .
C42 P2 Au2 117.7(7) . .
C37 P2 Au2 111.2(8) . .
C19 Au1 P1 171.6(5) . .
C54 Au2 P2 171.0(6) . .
F5 P3 F4 95.7(11) . .
F5 P3 F1 92.1(10) . .
F4 P3 F1 90.7(10) . .
F5 P3 F3 91.1(10) . .
F4 P3 F3 91.4(10) . .
F1 P3 F3 175.9(12) . .
F5 P3 F6 175.5(13) . .
F4 P3 F6 88.7(10) . .
F1 P3 F6 88.9(9) . .
F3 P3 F6 87.6(10) . .
F5 P3 F2 89.3(10) . .
F4 P3 F2 174.9(13) . .
F1 P3 F2 90.4(10) . .
F3 P3 F2 87.1(14) . .
F6 P3 F2 86.4(10) . .
F5A P3A F3A 93.2(14) . .
F5A P3A F6A 175(2) . .
F3A P3A F6A 91.9(15) . .
F5A P3A F1A 91.6(15) . .
F3A P3A F1A 175(2) . .
F6A P3A F1A 83(2) . .
F5A P3A F2A 90.0(14) . .
F3A P3A F2A 89.9(12) . .
F6A P3A F2A 90.6(14) . .
F1A P3A F2A 90.1(10) . .
F5A P3A F4A 89.8(14) . .
F3A P3A F4A 90.4(12) . .
F6A P3A F4A 90(2) . .
F1A P3A F4A 89.7(12) . .
F2A P3A F4A 180(2) . .
F11 P4 F11 54(2) 7_557 .
F11 P4 F10 48.3(17) 7_557 .
F11 P4 F10 92.3(12) . .
F11 P4 F12 66.7(17) 7_557 .
F11 P4 F12 91.5(12) . .
F10 P4 F12 90.5(11) . .
F11 P4 F7 116(2) 7_557 .
F11 P4 F7 90.7(12) . .
F10 P4 F7 90.6(12) . .
F12 P4 F7 177.5(15) . .
F11 P4 F8 134.4(19) 7_557 .
F11 P4 F8 90.6(11) . .
F10 P4 F8 177.1(15) . .
F12 P4 F8 90.0(11) . .
F7 P4 F8 88.8(11) . .
F11 P4 F9 128(2) 7_557 .
F11 P4 F9 178.6(15) . .
F10 P4 F9 88.5(11) . .
F12 P4 F9 89.6(11) . .
F7 P4 F9 88.2(11) . .
F8 P4 F9 88.6(11) . .
F11 P4 F12 83.3(17) 7_557 7_557
F11 P4 F12 55.1(15) . 7_557
F10 P4 F12 131.1(16) . 7_557
F12 P4 F12 59.3(19) . 7_557
F7 P4 F12 121.3(19) . 7_557
F8 P4 F12 51.4(15) . 7_557
F9 P4 F12 125.0(16) . 7_557
F11 P4 P4 40.9(11) 7_557 7_557
F11 P4 P4 36.1(13) . 7_557
F10 P4 P4 89.2(14) . 7_557
F12 P4 P4 55.5(13) . 7_557
F7 P4 P4 126.7(15) . 7_557
F8 P4 P4 93.5(14) . 7_557
F9 P4 P4 145.1(14) . 7_557
F12 P4 P4 42.5(8) 7_557 7_557
F12 F8 P4 75.5(16) 7_557 .
F11 F10 P4 58(2) 7_557 .
F10 F11 F11 123(4) 7_557 7_557
F10 F11 P4 73(2) 7_557 7_557
F11 F11 P4 69(3) 7_557 7_557
F10 F11 P4 175(3) 7_557 .
F11 F11 P4 57.1(18) 7_557 .
P4 F11 P4 103(2) 7_557 .
F10 F11 F12 102(3) 7_557 7_557
F11 F11 F12 97.0(18) 7_557 7_557
P4 F11 F12 61.9(14) 7_557 7_557
P4 F11 F12 74.0(19) . 7_557
F8 F12 P4 134(2) 7_557 .
F8 F12 F11 89(2) 7_557 7_557
P4 F12 F11 51.4(18) . 7_557
F8 F12 F12 85(2) 7_557 7_557
P4 F12 F12 70.2(15) . 7_557
F11 F12 F12 82.4(17) 7_557 7_557
F8 F12 P4 53.1(14) 7_557 7_557
P4 F12 P4 82.0(15) . 7_557
F11 F12 P4 50.9(11) 7_557 7_557
F12 F12 P4 50.4(13) 7_557 7_557
F15 P5 F18 105.0(18) 7_467 7_467
F15 P5 F14 130.2(15) 7_467 .
F18 P5 F14 46.3(13) 7_467 .
F15 P5 F16 49.5(13) 7_467 .
F18 P5 F16 134.7(15) 7_467 .
F14 P5 F16 178.8(15) . .
F15 P5 F15 67(2) 7_467 .
F18 P5 F15 45.8(12) 7_467 .
F14 P5 F15 91.3(11) . .
F16 P5 F15 89.5(11) . .
F15 P5 F13 130.3(18) 7_467 .
F18 P5 F13 83.4(16) 7_467 .
F14 P5 F13 91.2(12) . .
F16 P5 F13 89.7(11) . .
F15 P5 F13 89.2(11) . .
F15 P5 F18 47.9(15) 7_467 .
F18 P5 F18 96.2(15) 7_467 .
F14 P5 F18 89.9(11) . .
F16 P5 F18 89.3(11) . .
F15 P5 F18 89.1(13) . .
F13 P5 F18 178.0(15) . .
F15 P5 F17 115(2) 7_467 .
F18 P5 F17 134.4(15) 7_467 .
F14 P5 F17 89.6(11) . .
F16 P5 F17 89.6(11) . .
F15 P5 F17 176.6(16) . .
F13 P5 F17 87.5(12) . .
F18 P5 F17 94.2(16) . .
F15 P5 P5 54.8(11) 7_467 7_467
F18 P5 P5 53.8(11) 7_467 7_467
F14 P5 P5 78.8(11) . 7_467
F16 P5 P5 101.3(12) . 7_467
F15 P5 P5 42.0(10) . 7_467
F13 P5 P5 129.0(14) . 7_467
F18 P5 P5 49.7(12) . 7_467
F17 P5 P5 141.4(15) . 7_467
F15 P5 F14 73.9(14) 7_467 7_467
F18 P5 F14 70.3(12) 7_467 7_467
F14 P5 F14 59.0(16) . 7_467
F16 P5 F14 120.3(14) . 7_467
F15 P5 F14 84.0(13) . 7_467
F13 P5 F14 149.1(15) . 7_467
F18 P5 F14 31.6(12) . 7_467
F17 P5 F14 99.3(15) . 7_467
P5 P5 F14 43.3(7) 7_467 7_467
F18 F14 P5 64.6(15) 7_467 .
F18 F14 P5 43.9(16) 7_467 7_467
P5 F14 P5 57.9(11) . 7_467
F18 F15 F16 132(3) 7_467 7_467
F18 F15 P5 79(2) 7_467 7_467
F16 F15 P5 76.9(19) 7_467 7_467
F18 F15 P5 63.8(16) 7_467 .
F16 F15 P5 150(3) 7_467 .
P5 F15 P5 83.2(15) 7_467 .
F18 F15 F15 103.8(17) 7_467 7_467
F16 F15 F15 102(3) 7_467 7_467
P5 F15 F15 64.9(17) 7_467 7_467
P5 F15 F15 47.9(12) . 7_467
F15 F16 P5 53.6(13) 7_467 .
F14 F18 F15 137(3) 7_467 7_467
F14 F18 P5 69.1(17) 7_467 7_467
F15 F18 P5 70.3(17) 7_467 7_467
F14 F18 P5 105(2) 7_467 .
F15 F18 P5 53.0(17) 7_467 .
P5 F18 P5 76.5(12) 7_467 .

loop_
_geom_bond_atom_site_label_1
_geom_bond_atom_site_label_2
_geom_bond_distance
_geom_bond_site_symmetry_2
C1 C2 1.39(3) .
C1 C6 1.42(3) .
C1 P1 1.83(2) .
C2 C3 1.35(4) .
C2 H2 0.9500 .
C3 C4 1.42(4) .
C3 H3 0.9500 .
C4 C5 1.33(4) .
C4 H4 0.9500 .
C5 C6 1.44(4) .
C5 H5 0.9500 .
C6 H6 0.9500 .
C7 C12 1.37(2) .
C7 C8 1.39(2) .
C7 P1 1.821(19) .
C8 C9 1.37(3) .
C8 H8 0.9500 .
C9 C10 1.39(3) .
C9 H9 0.9500 .
C10 C11 1.38(3) .
C10 H10 0.9500 .
C11 C12 1.36(3) .
C11 H11 0.9500 .
C12 H12 0.9500 .
C13 C18 1.39(3) .
C13 C14 1.47(3) .
C13 P1 1.809(18) .
C14 C15 1.36(2) .
C14 C70 1.51(3) .
C15 C16 1.37(4) .
C15 H15 0.9500 .
C16 C17 1.38(4) .
C16 H16 0.9500 .
C17 C18 1.41(3) .
C17 H17 0.9500 .
C18 H18 0.9500 .
C19 N1 1.31(2) .
C19 N2 1.33(2) .
C19 Au1 2.108(17) .
C20 N1 1.49(2) .
C20 C21 1.53(3) .
C20 C24 1.56(3) .
C20 H20 1.0000 .
C21 C22 1.55(3) .
C21 H21A 0.9900 .
C21 H21B 0.9900 .
C22 C23 1.54(4) .
C22 H22A 0.9900 .
C22 H22B 0.9900 .
C23 C25 1.48(3) .
C23 N2 1.50(2) .
C23 C24 1.57(3) .
C24 C27 1.54(4) .
C24 C26 1.57(3) .
C25 H25A 0.9800 .
C25 H25B 0.9800 .
C25 H25C 0.9800 .
C26 H26A 0.9800 .
C26 H26B 0.9800 .
C26 H26C 0.9800 .
C27 H27A 0.9800 .
C27 H27B 0.9800 .
C27 H27C 0.9800 .
C28 C29 1.44(3) .
C28 N1 1.481(19) .
C28 C34 1.53(3) .
C28 H28 1.0000 .
C29 N5 1.386(13) .
C29 C30 1.41(3) .
C30 C31 1.34(4) .
C30 H30 0.9500 .
C31 C32 1.42(4) .
C31 H31 0.9500 .
C32 C33 1.42(4) .
C32 H32 0.9500 .
C33 N5 1.35(3) .
C33 H33 0.9500 .
C34 H34A 0.9800 .
C34 H34B 0.9800 .
C34 H34C 0.9800 .
C35 N2 1.484(19) .
C35 C36 1.49(3) .
C35 H35A 0.9900 .
C35 H35B 0.9900 .
C36 C41 1.32(4) .
C36 C37 1.41(3) .
C37 C38 1.36(5) .
C37 P2 1.84(4) .
C38 C39 1.44(5) .
C38 H38 0.9500 .
C39 C40 1.43(4) .
C39 H39 0.9500 .
C40 C41 1.42(4) .
C40 H40 0.9500 .
C41 H41 0.9500 .
C42 C47 1.393(13) .
C42 C43 1.43(3) .
C42 P2 1.79(2) .
C43 C44 1.34(4) .
C43 H43 0.9500 .
C44 C45 1.34(5) .
C44 H44 0.9500 .
C45 C46 1.32(4) .
C45 H45 0.9500 .
C46 C47 1.32(4) .
C46 H46 0.9500 .
C47 H47 0.9500 .
C48 C53 1.3899 .
C48 C49 1.3900 .
C49 C50 1.3898 .
C49 H49 0.9500 .
C50 C51 1.3900 .
C50 H50 0.9500 .
C51 C52 1.3899 .
C51 H51 0.9500 .
C52 C53 1.3899 .
C52 H52 0.9500 .
C53 H53 0.9500 .
C49A C50A 1.3900 .
C49A H49A 0.9500 .
C50A C51A 1.3900 .
C50A H50A 0.9500 .
C51A C52A 1.3899 .
C51A H51A 0.9500 .
C52A C53A 1.3898 .
C52A H52A 0.9500 .
C53A H53A 0.9500 .
C54 N3 1.31(3) .
C54 N4 1.32(2) .
C54 Au2 2.091(17) .
C55 C59 1.48(3) .
C55 N3 1.53(2) .
C55 C56 1.57(3) .
C55 H55 1.0000 .
C56 C57 1.59(4) .
C56 H56A 0.9900 .
C56 H56B 0.9900 .
C57 C58 1.51(3) .
C57 H57A 0.9900 .
C57 H57B 0.9900 .
C58 C60 1.51(3) .
C58 C59 1.52(3) .
C58 N4 1.53(2) .
C59 C62 1.51(3) .
C59 C61 1.56(3) .
C60 H60A 0.9800 .
C60 H60B 0.9800 .
C60 H60C 0.9800 .
C61 H61A 0.9800 .
C61 H61B 0.9800 .
C61 H61C 0.9800 .
C62 H62A 0.9800 .
C62 H62B 0.9800 .
C62 H62C 0.9800 .
C63 C64 1.4111 .
C63 N3 1.48(2) .
C63 C69 1.60(4) .
C63 H63 1.0000 .
C64 C65 1.3900 .
C64 N6 1.3901 .
C65 C66 1.3900 .
C65 H65 0.9500 .
C66 C67 1.3900 .
C66 H66 0.9500 .
C67 C68 1.3900 .
C67 H67 0.9500 .
C68 N6 1.3900 .
C68 H68 0.9500 .
C69 H69A 0.9800 .
C69 H69B 0.9800 .
C69 H69C 0.9800 .
C70 N4 1.48(2) .
C70 H70A 0.9900 .
C70 H70B 0.9900 .
P1 Au1 2.296(5) .
P2 Au2 2.281(6) .
P3 F5 1.510(15) .
P3 F4 1.527(14) .
P3 F1 1.542(14) .
P3 F3 1.563(14) .
P3 F6 1.582(15) .
P3 F2 1.589(15) .
P3A F5A 1.536(19) .
P3A F3A 1.537(18) .
P3A F6A 1.54(2) .
P3A F1A 1.546(19) .
P3A F2A 1.569(18) .
P3A F4A 1.569(18) .
P4 F11 1.37(4) 7_557
P4 F11 1.528(16) .
P4 F10 1.546(16) .
P4 F12 1.550(17) .
P4 F7 1.559(17) .
P4 F8 1.564(17) .
P4 F9 1.585(17) .
P4 F12 1.89(4) 7_557
P4 P4 2.27(4) 7_557
F8 F12 1.53(5) 7_557
F10 F11 1.20(4) 7_557
F11 F10 1.20(4) 7_557
F11 F11 1.32(6) 7_557
F11 P4 1.37(4) 7_557
F11 F12 1.62(3) 7_557
F12 F8 1.53(5) 7_557
F12 F11 1.62(3) 7_557
F12 F12 1.73(6) 7_557
F12 P4 1.89(4) 7_557
P5 F15 1.28(3) 7_467
P5 F18 1.49(3) 7_467
P5 F14 1.537(16) .
P5 F16 1.548(16) .
P5 F15 1.560(16) .
P5 F13 1.563(16) .
P5 F18 1.57(2) .
P5 F17 1.580(17) .
P5 P5 1.90(3) 7_467
P5 F14 2.20(3) 7_467
F14 F18 1.19(3) 7_467
F14 P5 2.20(3) 7_467
F15 F18 1.19(3) 7_467
F15 F16 1.21(3) 7_467
F15 P5 1.28(3) 7_467
F15 F15 1.59(5) 7_467
F16 F15 1.21(3) 7_467
F18 F14 1.19(3) 7_467
F18 F15 1.19(3) 7_467
F18 P5 1.49(3) 7_467
